data_4128938
loop_
_publ_author_name
'Tremblay, Marie-H\'el\`ene'
'Thouin, F\'elix'
'Leisen, Johannes'
'Bacsa, John'
'Srimath Kandada, Ajay Ram'
'Hoffman, Justin M.'
'Kanatzidis, Mercouri G.'
'Mohite, Aditya D.'
'Silva, Carlos'
'Barlow, Stephen'
'Marder, Seth R.'

_publ_section_title
;
 (4NPEA)<sub>2</sub>PbI<sub>4</sub> (4NPEA = 4-Nitrophenylethylammonium):
 Structural, NMR, and Optical Properties of a 3 \\times 3 Corrugated 2D
 Hybrid Perovskite.
;
_journal_issue 11
_journal_name_full 'Journal of the American Chemical Society'
_journal_page_first 4521
_journal_page_last 4525
_journal_paper_doi 10.1021/jacs.8b13207
_journal_volume 141
_journal_year 2019
_chemical_formula_moiety '0.13(Br32 Pb8), 2(C8 H11 N2 O2)'
_chemical_formula_sum 'C16 H22 Br4 N4 O4 Pb'
_chemical_formula_weight 861.20
_space_group_crystal_system monoclinic
_space_group_IT_number 14
_space_group_name_Hall '-P 2ybc'
_space_group_name_H-M_alt 'P 1 21/c 1'
_atom_sites_solution_hydrogens geom
_atom_sites_solution_primary dual
_audit_creation_date 2018-10-20
_audit_creation_method
;
Olex2 1.2-alpha
(compiled 2018.07.26 svn.r3523 for OlexSys, GUI svn.r5532)
;
_cell_angle_alpha 90
_cell_angle_beta 97.290(2)
_cell_angle_gamma 90
_cell_formula_units_Z 8
_cell_length_a 21.2912(5)
_cell_length_b 19.4228(4)
_cell_length_c 11.7888(3)
_cell_measurement_reflns_used 33711
_cell_measurement_temperature 108(6)
_cell_measurement_theta_max 37.9870
_cell_measurement_theta_min 1.9130
_cell_volume 4835.7(2)
_computing_cell_refinement 'CrysAlisPro 1.171.40.15a (Rigaku OD, 2018)'
_computing_data_collection 'CrysAlisPro 1.171.40.15a (Rigaku OD, 2018)'
_computing_data_reduction 'CrysAlisPro 1.171.40.15a (Rigaku OD, 2018)'
_computing_molecular_graphics 'Olex2 (Dolomanov et al., 2009)'
_computing_publication_material 'Olex2 (Dolomanov et al., 2009)'
_computing_structure_refinement 'ShelXL (Sheldrick, 2015)'
_computing_structure_solution 'ShelXT (Sheldrick, 2015)'
_diffrn_ambient_environment N~2~
_diffrn_ambient_temperature 108(6)
_diffrn_detector 'CCD plate'
_diffrn_detector_type HyPix
_diffrn_measured_fraction_theta_full 0.998
_diffrn_measured_fraction_theta_max 0.937
_diffrn_measurement_details
;
List of Runs (angles in degrees, time in seconds):

  # Type    Start    End  Width  t~exp~   \w     \q     \k     \f   Frames
--------------------------------------------------------------------------
  1  \w      1.00  68.00   0.50   14.72    --   25.84-112.00 150.00  134
  2  \w     53.00  91.00   0.50   14.72    --   25.84-178.00 -60.00   76
  3  \w     35.00  60.00   0.50   14.72    --   25.84 -99.00-180.00   50
  4  \w    -15.00  20.00   0.50   14.72    --   25.84 -99.00-180.00   70
  5  \w     48.00  98.00   0.50   14.72    --   25.84  77.00 -60.00  100
  6  \w     39.00  98.00   0.50   14.72    --   25.84 178.00  90.00  118
  7  \w     45.00  71.00   0.50   14.72    --   25.84 178.00 120.00   52
  8  \w     49.00  84.00   0.50   14.72    --   25.84 178.00  60.00   70
  9  \w      2.00  99.00   0.50   14.72    --   25.84  77.00-120.00  194
;
_diffrn_measurement_device 'four-circle diffractometer'
_diffrn_measurement_device_type 'XtaLAB Synergy, Dualflex, HyPix'
_diffrn_measurement_method '\w scans'
_diffrn_orient_matrix_type 'CrysAlisPro convention (1999,Acta A55,543-557)'
_diffrn_orient_matrix_UB_11 0.0008640000
_diffrn_orient_matrix_UB_12 -0.0342711000
_diffrn_orient_matrix_UB_13 -0.0205109000
_diffrn_orient_matrix_UB_21 0.0165460000
_diffrn_orient_matrix_UB_22 -0.0105320000
_diffrn_orient_matrix_UB_23 0.0531811000
_diffrn_orient_matrix_UB_31 -0.0292376000
_diffrn_orient_matrix_UB_32 -0.0069766000
_diffrn_orient_matrix_UB_33 0.0205940000
_diffrn_radiation_monochromator mirror
_diffrn_radiation_probe x-ray
_diffrn_radiation_type MoK\a
_diffrn_radiation_wavelength 0.71073
_diffrn_reflns_av_R_equivalents 0.0737
_diffrn_reflns_av_unetI/netI 0.0603
_diffrn_reflns_Laue_measured_fraction_full 0.998
_diffrn_reflns_Laue_measured_fraction_max 0.937
_diffrn_reflns_limit_h_max 36
_diffrn_reflns_limit_h_min -34
_diffrn_reflns_limit_k_max 30
_diffrn_reflns_limit_k_min -33
_diffrn_reflns_limit_l_max 20
_diffrn_reflns_limit_l_min -18
_diffrn_reflns_number 84119
_diffrn_reflns_point_group_measured_fraction_full 0.998
_diffrn_reflns_point_group_measured_fraction_max 0.937
_diffrn_reflns_theta_full 25.242
_diffrn_reflns_theta_max 38.061
_diffrn_reflns_theta_min 2.646
_diffrn_source 'micro-focus sealed X-ray tube'
_diffrn_source_type 'PhotonJet (Mo) X-ray Source'
_exptl_absorpt_coefficient_mu 13.616
_exptl_absorpt_correction_T_max 0.520
_exptl_absorpt_correction_T_min 0.068
_exptl_absorpt_correction_type gaussian
_exptl_absorpt_process_details
;
CrysAlisPro 1.171.40.15a (Rigaku Oxford Diffraction, 2018)
Numerical absorption correction based on gaussian integration over
			a multifaceted crystal model
Spherical absorption correction
 using equivalent radius and absorption coefficient.
Empirical absorption correction using spherical harmonics,
 implemented in SCALE3 ABSPACK scaling algorithm.
;
_exptl_crystal_colour yellow
_exptl_crystal_colour_primary yellow
_exptl_crystal_density_diffrn 2.366
_exptl_crystal_description plate
_exptl_crystal_F_000 3200
_exptl_crystal_recrystallization_method 'The material was recrystallised from --- by ---'
_exptl_crystal_size_max 0.299
_exptl_crystal_size_mid 0.194
_exptl_crystal_size_min 0.08
_refine_diff_density_max 3.434
_refine_diff_density_min -2.253
_refine_diff_density_rms 0.264
_refine_ls_extinction_method none
_refine_ls_goodness_of_fit_ref 1.030
_refine_ls_hydrogen_treatment constr
_refine_ls_matrix_type full
_refine_ls_number_parameters 530
_refine_ls_number_reflns 24781
_refine_ls_number_restraints 0
_refine_ls_restrained_S_all 1.030
_refine_ls_R_factor_all 0.0652
_refine_ls_R_factor_gt 0.0420
_refine_ls_shift/su_max 0.004
_refine_ls_shift/su_mean 0.000
_refine_ls_structure_factor_coef Fsqd
_refine_ls_weighting_details 'w=1/[\s^2^(Fo^2^)+(0.0454P)^2^+6.9630P] where P=(Fo^2^+2Fc^2^)/3'
_refine_ls_weighting_scheme calc
_refine_ls_wR_factor_gt 0.0989
_refine_ls_wR_factor_ref 0.1068
_reflns_Friedel_coverage 0.000
_reflns_number_gt 18256
_reflns_number_total 24781
_reflns_threshold_expression 'I > 2\s(I)'
_cod_data_source_file ja8b13207_si_003.cif
_cod_data_source_block mht-iv-49-i_2
_cod_original_cell_volume 4835.70(19)
_cod_database_code 4128938
_shelx_shelxl_version_number 2018/3
_chemical_oxdiff_formula 'C128  H176  Br32  N32  O32  Pb8  '
_shelx_space_group_comment
;
The symmetry employed for this shelxl refinement is uniquely defined
by the following loop, which should always be used as a source of
symmetry information in preference to the above space-group names.
They are only intended as comments.
;
_reflns_odcompleteness_completeness 99.87
_reflns_odcompleteness_iscentric 1
_reflns_odcompleteness_theta 36.23
_olex2_refinement_description
;
1. Fixed Uiso
 At 1.2 times of:
  All C(H) groups, {H2DA,H2DB,H2DC} of N2D, All C(H,H) groups
 At 1.5 times of:
  {H2CB,H2CC,H2CD} of N2C, {H2A,H2B,H2C} of N2, {H2BB,H2BC,H2BD} of N2B
2.a Secondary CH2 refined with riding coordinates:
 C7(H7A,H7B), C8(H8A,H8B), C7B(H7BA,H7BB), C8B(H8BA,H8BB), C7C(H7CA,H7CB),
 C8C(H8CA,H8CB), C7D(H7DA,H7DB), C8D(H8DA,H8DB)
2.b Aromatic/amide H refined with riding coordinates:
 C2(H2), C3(H3), C5(H5), C6(H6), C2B(H2BA), C3B(H3B), C5B(H5B), C6B(H6B),
 C2C(H2CA), C3C(H3C), C5C(H5C), C6C(H6C), C2D(H2D), C3D(H3D), C5D(H5D), C6D(H6D)
2.c Idealised Me refined as rotating group:
 N2(H2A,H2B,H2C), N2B(H2BB,H2BC,H2BD), N2C(H2CB,H2CC,H2CD), N2D(H2DA,H2DB,H2DC)
;
_olex2_diffrn_ambient_temperature_device 'Oxford Cryosystems'
_olex2_exptl_crystal_mounting_method 'The crystal was mounted on a None'
_olex2_submission_original_sample_id MHT-IV-49-I
_olex2_submission_special_instructions 'No special instructions were received'
_oxdiff_exptl_absorpt_empirical_details
;
Empirical correction (ABSPACK) includes:
- Absorption correction using spherical harmonics
- Frame scaling
- Detector area scaling
;
_oxdiff_exptl_absorpt_empirical_full_max 1.364
_oxdiff_exptl_absorpt_empirical_full_min 0.750
_oxdiff_exptl_absorpt_spherical_max 0.216
_oxdiff_exptl_absorpt_spherical_min 0.179

loop_
_space_group_symop_operation_xyz
'x, y, z'
'-x, y+1/2, -z+1/2'
'-x, -y, -z'
'x, -y-1/2, z-1/2'

loop_
_atom_site_label
_atom_site_type_symbol
_atom_site_fract_x
_atom_site_fract_y
_atom_site_fract_z
_atom_site_U_iso_or_equiv
_atom_site_adp_type
_atom_site_occupancy
_atom_site_site_symmetry_order
_atom_site_calc_flag
_atom_site_refinement_flags_posn
_atom_site_refinement_flags_adp
_atom_site_refinement_flags_occupancy
Br1 Br 0.76042(2) 0.86243(2) 0.00252(3) 0.01759(6) Uani 1 1 d . . .
Br2 Br 0.66889(2) 0.72484(2) -0.22639(3) 0.02536(8) Uani 1 1 d . . .
Br3 Br 0.78183(2) 0.65990(2) 0.06147(3) 0.02090(7) Uani 1 1 d . . .
Br4 Br 0.59289(2) 0.61736(2) 0.04287(3) 0.01825(6) Uani 1 1 d . . .
Br5 Br 0.60184(2) 0.40547(2) -0.05379(3) 0.02049(7) Uani 1 1 d . . .
Br6 Br 0.51744(2) 0.46532(2) 0.25381(3) 0.01991(7) Uani 1 1 d . . .
Br7 Br 0.44251(2) 0.35800(2) 0.52065(3) 0.01984(7) Uani 1 1 d . . .
Br8 Br 0.36691(2) 0.54607(2) 0.43908(3) 0.02229(7) Uani 1 1 d . . .
Pb1 Pb 0.67736(2) 0.75052(2) 0.02335(2) 0.01282(3) Uani 1 1 d . . .
Pb2 Pb 0.500000 0.500000 0.000000 0.01345(3) Uani 1 2 d S T P
Pb3 Pb 0.500000 0.500000 0.500000 0.01395(4) Uani 1 2 d S T P
C1 C 0.06124(17) 0.56843(17) 0.1785(3) 0.0164(6) Uani 1 1 d . . .
C2 C 0.11208(19) 0.59811(18) 0.2465(3) 0.0207(7) Uani 1 1 d . . .
H2 H 0.108713 0.641741 0.277672 0.025 Uiso 1 1 calc R . .
C3 C 0.16788(19) 0.56107(19) 0.2668(3) 0.0214(7) Uani 1 1 d . . .
H3 H 0.202028 0.579868 0.313571 0.026 Uiso 1 1 calc R . .
C4 C 0.17420(19) 0.49574(19) 0.2183(3) 0.0184(6) Uani 1 1 d . . .
C5 C 0.12168(18) 0.46834(18) 0.1495(3) 0.0192(6) Uani 1 1 d . . .
H5 H 0.124942 0.425435 0.115699 0.023 Uiso 1 1 calc R . .
C6 C 0.06506(18) 0.50393(17) 0.1309(3) 0.0172(6) Uani 1 1 d . . .
H6 H 0.030077 0.484657 0.087025 0.021 Uiso 1 1 calc R . .
C7 C 0.23608(18) 0.4575(2) 0.2393(3) 0.0214(7) Uani 1 1 d . . .
H7A H 0.228629 0.408824 0.225156 0.026 Uiso 1 1 calc R . .
H7B H 0.253979 0.463071 0.318581 0.026 Uiso 1 1 calc R . .
C8 C 0.28259(19) 0.4838(2) 0.1626(3) 0.0215(7) Uani 1 1 d . . .
H8A H 0.269116 0.469851 0.084250 0.026 Uiso 1 1 calc R . .
H8B H 0.283932 0.533705 0.165107 0.026 Uiso 1 1 calc R . .
N1 N 0.00105(16) 0.60551(15) 0.1598(3) 0.0188(6) Uani 1 1 d . . .
N2 N 0.34686(16) 0.45538(19) 0.2014(3) 0.0242(7) Uani 1 1 d . . .
H2A H 0.373700 0.469036 0.153895 0.036 Uiso 1 1 calc GR . .
H2B H 0.345082 0.409606 0.201954 0.036 Uiso 1 1 calc GR . .
H2C H 0.360131 0.470565 0.271622 0.036 Uiso 1 1 calc GR . .
O1 O -0.04283(14) 0.58027(14) 0.0952(2) 0.0221(5) Uani 1 1 d . . .
O2 O -0.00349(16) 0.65991(14) 0.2113(3) 0.0295(7) Uani 1 1 d . . .
C1B C -0.04162(17) 0.43572(18) 0.4144(3) 0.0168(6) Uani 1 1 d . . .
C2B C -0.06439(18) 0.38203(19) 0.4740(3) 0.0201(7) Uani 1 1 d . . .
H2BA H -0.105257 0.383388 0.493922 0.024 Uiso 1 1 calc R . .
C3B C -0.02549(18) 0.32615(19) 0.5037(3) 0.0204(7) Uani 1 1 d . . .
H3B H -0.040547 0.289722 0.543762 0.024 Uiso 1 1 calc R . .
C4B C 0.03556(18) 0.32354(18) 0.4748(3) 0.0174(6) Uani 1 1 d . . .
C5B C 0.05747(18) 0.37804(18) 0.4134(3) 0.0188(6) Uani 1 1 d . . .
H5B H 0.098163 0.376398 0.392673 0.023 Uiso 1 1 calc R . .
C6B C 0.01906(18) 0.43495(18) 0.3827(3) 0.0184(6) Uani 1 1 d . . .
H6B H 0.033672 0.471402 0.342049 0.022 Uiso 1 1 calc R . .
C7B C 0.0787(2) 0.26327(19) 0.5095(3) 0.0209(7) Uani 1 1 d . . .
H7BA H 0.115324 0.265809 0.468533 0.025 Uiso 1 1 calc R . .
H7BB H 0.056372 0.220861 0.487211 0.025 Uiso 1 1 calc R . .
C8B C 0.1010(2) 0.26113(18) 0.6377(3) 0.0200(7) Uani 1 1 d . . .
H8BA H 0.064748 0.254625 0.678808 0.024 Uiso 1 1 calc R . .
H8BB H 0.129266 0.222304 0.654520 0.024 Uiso 1 1 calc R . .
N1B N -0.08136(17) 0.49574(16) 0.3846(3) 0.0196(6) Uani 1 1 d . . .
N2B N 0.13456(15) 0.32608(16) 0.6775(3) 0.0181(5) Uani 1 1 d . . .
H2BB H 0.164738 0.334972 0.633833 0.027 Uiso 1 1 calc GR . .
H2BC H 0.151880 0.321129 0.749831 0.027 Uiso 1 1 calc GR . .
H2BD H 0.107032 0.360765 0.672626 0.027 Uiso 1 1 calc GR . .
O1B O -0.05955(15) 0.54364(14) 0.3338(2) 0.0242(6) Uani 1 1 d . . .
O2B O -0.13529(15) 0.49676(15) 0.4120(3) 0.0271(6) Uani 1 1 d . . .
C1C C 0.25772(18) 0.74358(17) 0.5889(3) 0.0185(6) Uani 1 1 d . . .
C2C C 0.26933(19) 0.78956(18) 0.6785(3) 0.0203(7) Uani 1 1 d . . .
H2CA H 0.239441 0.822701 0.691049 0.024 Uiso 1 1 calc R . .
C3C C 0.32626(19) 0.7854(2) 0.7492(3) 0.0215(7) Uani 1 1 d . . .
H3C H 0.334890 0.816481 0.809087 0.026 Uiso 1 1 calc R . .
C4C C 0.37082(19) 0.73525(19) 0.7318(3) 0.0181(6) Uani 1 1 d . . .
C5C C 0.35805(18) 0.69066(18) 0.6388(3) 0.0195(6) Uani 1 1 d . . .
H5C H 0.387966 0.657767 0.625278 0.023 Uiso 1 1 calc R . .
C6C C 0.30166(19) 0.69453(19) 0.5663(3) 0.0205(7) Uani 1 1 d . . .
H6C H 0.293511 0.664992 0.504054 0.025 Uiso 1 1 calc R . .
C7C C 0.43130(19) 0.7270(2) 0.8121(3) 0.0218(7) Uani 1 1 d . . .
H7CA H 0.432418 0.761677 0.871595 0.026 Uiso 1 1 calc R . .
H7CB H 0.431108 0.682262 0.848486 0.026 Uiso 1 1 calc R . .
C8C C 0.4901(2) 0.7333(2) 0.7553(4) 0.0246(7) Uani 1 1 d . . .
H8CA H 0.526400 0.718603 0.807906 0.029 Uiso 1 1 calc R . .
H8CB H 0.486848 0.703449 0.688885 0.029 Uiso 1 1 calc R . .
N1C N 0.19574(18) 0.74383(16) 0.5189(3) 0.0226(6) Uani 1 1 d . . .
N2C N 0.49981(18) 0.8060(2) 0.7192(3) 0.0281(7) Uani 1 1 d . . .
H2CB H 0.464010 0.821999 0.681166 0.042 Uiso 1 1 calc GR . .
H2CC H 0.530326 0.807241 0.674148 0.042 Uiso 1 1 calc GR . .
H2CD H 0.510852 0.831899 0.780731 0.042 Uiso 1 1 calc GR . .
O1C O 0.18700(16) 0.70425(16) 0.4372(3) 0.0305(7) Uani 1 1 d . . .
O2C O 0.15449(15) 0.78213(17) 0.5471(3) 0.0300(6) Uani 1 1 d . . .
C1D C 0.11826(16) 0.87402(16) 0.3377(3) 0.0152(6) Uani 1 1 d . . .
C2D C 0.12507(18) 0.94018(17) 0.3793(3) 0.0179(6) Uani 1 1 d . . .
H2D H 0.092220 0.962028 0.410061 0.021 Uiso 1 1 calc R . .
C3D C 0.18216(19) 0.97323(18) 0.3741(3) 0.0196(6) Uani 1 1 d . . .
H3D H 0.187476 1.018420 0.399564 0.024 Uiso 1 1 calc R . .
C4D C 0.23192(18) 0.93941(19) 0.3308(3) 0.0194(6) Uani 1 1 d . . .
C5D C 0.22371(18) 0.87260(19) 0.2921(3) 0.0202(7) Uani 1 1 d . . .
H5D H 0.257123 0.849620 0.264993 0.024 Uiso 1 1 calc R . .
C6D C 0.16605(18) 0.83929(17) 0.2931(3) 0.0185(6) Uani 1 1 d . . .
H6D H 0.159842 0.794847 0.264462 0.022 Uiso 1 1 calc R . .
C7D C 0.29241(19) 0.9773(2) 0.3178(4) 0.0250(8) Uani 1 1 d . . .
H7DA H 0.301101 1.010992 0.378464 0.030 Uiso 1 1 calc R . .
H7DB H 0.327493 0.945116 0.323103 0.030 Uiso 1 1 calc R . .
C8D C 0.2856(2) 1.0126(2) 0.2040(4) 0.0275(8) Uani 1 1 d . . .
H8DA H 0.278219 0.978479 0.143710 0.033 Uiso 1 1 calc R . .
H8DB H 0.249209 1.043053 0.197867 0.033 Uiso 1 1 calc R . .
N1D N 0.05771(16) 0.83903(15) 0.3412(3) 0.0183(5) Uani 1 1 d . . .
N2D N 0.34324(16) 1.05329(18) 0.1882(3) 0.0243(7) Uani 1 1 d . . .
H2DA H 0.335707 1.078604 0.124990 0.029 Uiso 1 1 calc GR . .
H2DB H 0.375335 1.024768 0.181943 0.029 Uiso 1 1 calc GR . .
H2DC H 0.353086 1.080785 0.248205 0.029 Uiso 1 1 calc GR . .
O1D O 0.04758(15) 0.78576(14) 0.2857(3) 0.0268(6) Uani 1 1 d . . .
O2D O 0.01932(15) 0.86379(15) 0.3996(3) 0.0284(6) Uani 1 1 d . . .

loop_
_atom_site_aniso_label
_atom_site_aniso_U_11
_atom_site_aniso_U_22
_atom_site_aniso_U_33
_atom_site_aniso_U_23
_atom_site_aniso_U_13
_atom_site_aniso_U_12
Br1 0.01701(15) 0.01503(13) 0.02101(15) -0.00013(11) 0.00350(12) -0.00192(11)
Br2 0.0340(2) 0.0308(2) 0.01142(14) -0.00046(13) 0.00343(14) -0.00029(16)
Br3 0.01867(17) 0.01551(14) 0.02673(18) -0.00002(12) -0.00399(13) 0.00338(12)
Br4 0.01682(15) 0.01601(14) 0.02260(16) -0.00354(11) 0.00514(12) -0.00445(11)
Br5 0.01911(17) 0.01946(15) 0.02361(17) -0.00104(12) 0.00540(13) 0.00157(12)
Br6 0.02014(17) 0.02684(17) 0.01255(13) 0.00052(12) 0.00126(11) -0.00040(13)
Br7 0.01939(16) 0.01652(14) 0.02360(16) -0.00027(12) 0.00276(13) -0.00293(12)
Br8 0.02178(18) 0.02212(16) 0.02150(16) -0.00499(13) -0.00291(13) 0.00658(13)
Pb1 0.01352(5) 0.01287(5) 0.01200(5) 0.00094(4) 0.00133(4) -0.00044(4)
Pb2 0.01300(8) 0.01403(7) 0.01353(7) -0.00076(5) 0.00244(5) -0.00227(5)
Pb3 0.01502(8) 0.01393(7) 0.01282(7) -0.00006(5) 0.00146(6) -0.00078(5)
C1 0.0177(15) 0.0144(13) 0.0170(14) 0.0003(11) 0.0016(12) -0.0010(11)
C2 0.0214(17) 0.0170(15) 0.0230(17) -0.0025(12) -0.0003(13) -0.0048(12)
C3 0.0185(17) 0.0212(16) 0.0237(17) -0.0014(13) -0.0011(13) -0.0072(13)
C4 0.0200(17) 0.0227(16) 0.0129(14) 0.0027(11) 0.0030(12) -0.0040(12)
C5 0.0203(17) 0.0187(15) 0.0193(15) -0.0013(12) 0.0050(13) -0.0014(12)
C6 0.0164(16) 0.0187(15) 0.0169(15) -0.0018(11) 0.0035(12) -0.0027(11)
C7 0.0158(16) 0.0261(17) 0.0219(16) 0.0078(13) 0.0013(13) 0.0005(13)
C8 0.0189(17) 0.0262(17) 0.0195(16) 0.0028(13) 0.0034(13) -0.0029(14)
N1 0.0228(15) 0.0161(13) 0.0181(13) 0.0004(10) 0.0047(11) -0.0017(11)
N2 0.0175(15) 0.0328(17) 0.0229(15) -0.0070(13) 0.0053(12) -0.0026(13)
O1 0.0210(13) 0.0237(13) 0.0203(12) -0.0048(10) -0.0024(10) 0.0001(10)
O2 0.0339(17) 0.0183(12) 0.0342(16) -0.0096(11) -0.0035(13) 0.0037(11)
C1B 0.0152(15) 0.0193(14) 0.0154(14) 0.0005(11) -0.0004(11) 0.0000(11)
C2B 0.0174(16) 0.0201(15) 0.0231(17) 0.0042(13) 0.0033(13) 0.0011(12)
C3B 0.0175(16) 0.0204(15) 0.0227(16) 0.0054(12) 0.0007(13) -0.0043(12)
C4B 0.0191(16) 0.0162(14) 0.0160(14) -0.0019(11) -0.0008(12) -0.0013(11)
C5B 0.0170(16) 0.0197(15) 0.0194(15) -0.0010(12) 0.0012(12) -0.0010(12)
C6B 0.0226(17) 0.0178(14) 0.0153(14) 0.0010(11) 0.0041(12) -0.0026(12)
C7B 0.0224(18) 0.0171(14) 0.0226(17) -0.0017(12) 0.0005(14) 0.0018(12)
C8B 0.0213(18) 0.0165(14) 0.0224(17) 0.0020(12) 0.0029(13) 0.0010(12)
N1B 0.0226(16) 0.0213(14) 0.0144(13) -0.0009(10) -0.0002(11) 0.0027(11)
N2B 0.0150(13) 0.0213(13) 0.0176(13) 0.0006(10) 0.0005(10) -0.0007(10)
O1B 0.0321(16) 0.0199(12) 0.0208(13) 0.0039(10) 0.0034(11) 0.0005(11)
O2B 0.0183(14) 0.0297(15) 0.0329(16) 0.0009(11) 0.0020(12) 0.0067(11)
C1C 0.0154(15) 0.0195(15) 0.0208(16) 0.0045(12) 0.0033(12) -0.0026(11)
C2C 0.0203(17) 0.0168(14) 0.0253(17) -0.0016(12) 0.0085(13) 0.0013(12)
C3C 0.0201(17) 0.0223(16) 0.0229(17) -0.0058(13) 0.0061(13) -0.0036(13)
C4C 0.0202(17) 0.0181(14) 0.0161(14) 0.0003(11) 0.0033(12) -0.0040(12)
C5C 0.0197(17) 0.0182(15) 0.0212(16) -0.0037(12) 0.0049(13) -0.0014(12)
C6C 0.0237(18) 0.0202(15) 0.0183(15) -0.0035(12) 0.0049(13) -0.0018(13)
C7C 0.0218(18) 0.0261(17) 0.0168(15) 0.0038(13) -0.0002(13) -0.0056(14)
C8C 0.0185(18) 0.0290(18) 0.0252(19) 0.0019(15) -0.0013(14) 0.0004(14)
N1C 0.0236(17) 0.0214(15) 0.0219(15) 0.0047(11) -0.0002(12) -0.0031(12)
N2C 0.0227(17) 0.0382(19) 0.0231(16) 0.0073(14) 0.0018(13) -0.0106(14)
O1C 0.0308(17) 0.0280(15) 0.0302(16) 0.0002(12) -0.0060(13) -0.0072(12)
O2C 0.0214(15) 0.0351(17) 0.0339(17) 0.0068(13) 0.0045(12) 0.0049(12)
C1D 0.0139(14) 0.0141(13) 0.0185(14) 0.0001(10) 0.0048(11) -0.0022(10)
C2D 0.0198(16) 0.0144(13) 0.0205(15) -0.0008(11) 0.0065(12) 0.0005(11)
C3D 0.0225(18) 0.0157(14) 0.0206(16) -0.0023(12) 0.0022(13) -0.0050(12)
C4D 0.0189(16) 0.0225(16) 0.0168(15) 0.0003(12) 0.0017(12) -0.0057(12)
C5D 0.0171(16) 0.0226(16) 0.0222(16) -0.0010(12) 0.0077(13) 0.0038(12)
C6D 0.0226(17) 0.0132(13) 0.0208(16) -0.0007(11) 0.0068(13) -0.0007(12)
C7D 0.0183(17) 0.033(2) 0.0234(18) 0.0065(15) 0.0021(14) -0.0088(15)
C8D 0.0206(19) 0.036(2) 0.0253(19) 0.0102(16) -0.0012(15) -0.0117(16)
N1D 0.0202(15) 0.0168(12) 0.0185(13) 0.0014(10) 0.0047(11) -0.0026(10)
N2D 0.0161(15) 0.0279(16) 0.0284(17) 0.0106(13) 0.0003(12) -0.0043(12)
O1D 0.0323(16) 0.0200(12) 0.0286(15) -0.0034(10) 0.0055(12) -0.0119(11)
O2D 0.0217(15) 0.0242(13) 0.0419(18) -0.0018(12) 0.0138(13) -0.0021(11)

loop_
_atom_type_symbol
_atom_type_description
_atom_type_scat_dispersion_real
_atom_type_scat_dispersion_imag
_atom_type_scat_source
C C 0.0033 0.0016 'International Tables Vol C Tables 4.2.6.8 and 6.1.1.4'
H H 0.0000 0.0000 'International Tables Vol C Tables 4.2.6.8 and 6.1.1.4'
Br Br -0.2901 2.4595 'International Tables Vol C Tables 4.2.6.8 and 6.1.1.4'
N N 0.0061 0.0033 'International Tables Vol C Tables 4.2.6.8 and 6.1.1.4'
O O 0.0106 0.0060 'International Tables Vol C Tables 4.2.6.8 and 6.1.1.4'
Pb Pb -3.3944 10.1111 'International Tables Vol C Tables 4.2.6.8 and 6.1.1.4'

loop_
_exptl_crystal_face_index_h
_exptl_crystal_face_index_k
_exptl_crystal_face_index_l
_exptl_crystal_face_perp_dist
-1 0 0 0.0400
1 0 0 0.0400
0 1 0 0.1450
0 -1 1 0.1075
0 0 1 0.1186
0 0 -1 0.0783
0 1 1 0.1046
0 -1 -1 0.1105
0 -2 -5 0.0765
4 5 0 0.1222
-1 -5 -1 0.1376
5 0 -2 0.0662
-5 -2 2 0.0848
0 -1 -5 0.0704
-1 -5 0 0.1404
-5 2 2 0.0857
1 5 0 0.1365
-5 -2 0 0.0761
21 19 2 0.1077
-17 12 12 0.0943
-8 26 -3 0.1466
-29 4 6 0.0626
1 12 -15 0.1203
7 13 13 0.1009

loop_
_geom_angle_atom_site_label_1
_geom_angle_atom_site_label_2
_geom_angle_atom_site_label_3
_geom_angle
_geom_angle_site_symmetry_1
_geom_angle_site_symmetry_3
Pb1 Br2 Pb1 159.970(17) . 4_575
Pb2 Br4 Pb1 165.517(14) . .
Pb2 Br6 Pb3 150.798(14) . .
Br1 Pb1 Br2 94.501(12) . 4_576
Br1 Pb1 Br2 90.171(12) . .
Br1 Pb1 Br4 175.560(11) . .
Br1 Pb1 Br7 88.844(11) . 2_655
Br2 Pb1 Br2 173.126(18) . 4_576
Br2 Pb1 Br4 87.345(11) 4_576 .
Br2 Pb1 Br4 88.357(11) . .
Br2 Pb1 Br7 84.953(11) 4_576 2_655
Br2 Pb1 Br7 90.112(12) . 2_655
Br3 Pb1 Br1 90.242(11) . .
Br3 Pb1 Br2 90.036(12) . .
Br3 Pb1 Br2 94.976(12) . 4_576
Br3 Pb1 Br4 85.572(11) . .
Br3 Pb1 Br7 179.074(11) . 2_655
Br4 Pb1 Br7 95.345(10) . 2_655
Br4 Pb2 Br4 179.999(14) . 3_665
Br4 Pb2 Br6 89.602(10) . 3_665
Br4 Pb2 Br6 89.602(10) 3_665 .
Br4 Pb2 Br6 90.397(10) . .
Br4 Pb2 Br6 90.398(10) 3_665 3_665
Br5 Pb2 Br4 88.740(10) . 3_665
Br5 Pb2 Br4 91.259(10) . .
Br5 Pb2 Br4 88.741(10) 3_665 .
Br5 Pb2 Br4 91.260(10) 3_665 3_665
Br5 Pb2 Br5 180.0 3_665 .
Br5 Pb2 Br6 85.886(11) . 3_665
Br5 Pb2 Br6 85.886(11) 3_665 .
Br5 Pb2 Br6 94.113(11) 3_665 3_665
Br5 Pb2 Br6 94.115(11) . .
Br6 Pb2 Br6 180.0 3_665 .
Br6 Pb3 Br6 179.999(14) . 3_666
Br7 Pb3 Br6 91.451(10) 3_666 .
Br7 Pb3 Br6 91.453(10) . 3_666
Br7 Pb3 Br6 88.548(10) . .
Br7 Pb3 Br6 88.548(10) 3_666 3_666
Br7 Pb3 Br7 180.0 3_666 .
Br8 Pb3 Br6 93.675(11) 3_666 3_666
Br8 Pb3 Br6 86.325(11) . 3_666
Br8 Pb3 Br6 86.326(11) 3_666 .
Br8 Pb3 Br6 93.675(11) . .
Br8 Pb3 Br7 84.908(11) . .
Br8 Pb3 Br7 95.093(11) 3_666 .
Br8 Pb3 Br7 95.091(11) . 3_666
Br8 Pb3 Br7 84.908(11) 3_666 3_666
Br8 Pb3 Br8 180.0 3_666 .
C2 C1 N1 119.1(3) . .
C6 C1 C2 122.0(3) . .
C6 C1 N1 118.8(3) . .
C1 C2 H2 120.9 . .
C3 C2 C1 118.2(3) . .
C3 C2 H2 120.9 . .
C2 C3 H3 119.2 . .
C2 C3 C4 121.6(3) . .
C4 C3 H3 119.2 . .
C3 C4 C7 120.4(3) . .
C5 C4 C3 117.9(4) . .
C5 C4 C7 121.7(3) . .
C4 C5 H5 119.4 . .
C6 C5 C4 121.2(3) . .
C6 C5 H5 119.4 . .
C1 C6 C5 119.0(3) . .
C1 C6 H6 120.5 . .
C5 C6 H6 120.5 . .
C4 C7 H7A 109.4 . .
C4 C7 H7B 109.4 . .
C4 C7 C8 111.2(3) . .
H7A C7 H7B 108.0 . .
C8 C7 H7A 109.4 . .
C8 C7 H7B 109.4 . .
C7 C8 H8A 109.7 . .
C7 C8 H8B 109.7 . .
H8A C8 H8B 108.2 . .
N2 C8 C7 109.6(3) . .
N2 C8 H8A 109.7 . .
N2 C8 H8B 109.7 . .
O1 N1 C1 118.6(3) . .
O2 N1 C1 118.1(3) . .
O2 N1 O1 123.2(3) . .
C8 N2 H2A 109.5 . .
C8 N2 H2B 109.5 . .
C8 N2 H2C 109.5 . .
H2A N2 H2B 109.5 . .
H2A N2 H2C 109.5 . .
H2B N2 H2C 109.5 . .
C2B C1B C6B 121.9(3) . .
C2B C1B N1B 119.8(3) . .
C6B C1B N1B 118.3(3) . .
C1B C2B H2BA 120.5 . .
C1B C2B C3B 119.0(4) . .
C3B C2B H2BA 120.5 . .
C2B C3B H3B 119.4 . .
C2B C3B C4B 121.1(3) . .
C4B C3B H3B 119.4 . .
C3B C4B C5B 119.0(3) . .
C3B C4B C7B 121.2(3) . .
C5B C4B C7B 119.8(3) . .
C4B C5B H5B 119.6 . .
C6B C5B C4B 120.8(4) . .
C6B C5B H5B 119.6 . .
C1B C6B C5B 118.2(3) . .
C1B C6B H6B 120.9 . .
C5B C6B H6B 120.9 . .
C4B C7B H7BA 109.0 . .
C4B C7B H7BB 109.0 . .
C4B C7B C8B 113.0(3) . .
H7BA C7B H7BB 107.8 . .
C8B C7B H7BA 109.0 . .
C8B C7B H7BB 109.0 . .
C7B C8B H8BA 109.4 . .
C7B C8B H8BB 109.4 . .
H8BA C8B H8BB 108.0 . .
N2B C8B C7B 111.4(3) . .
N2B C8B H8BA 109.4 . .
N2B C8B H8BB 109.4 . .
O1B N1B C1B 118.6(3) . .
O1B N1B O2B 122.5(3) . .
O2B N1B C1B 118.8(3) . .
C8B N2B H2BB 109.5 . .
C8B N2B H2BC 109.5 . .
C8B N2B H2BD 109.5 . .
H2BB N2B H2BC 109.5 . .
H2BB N2B H2BD 109.5 . .
H2BC N2B H2BD 109.5 . .
C2C C1C C6C 122.2(4) . .
C2C C1C N1C 119.3(3) . .
C6C C1C N1C 118.4(3) . .
C1C C2C H2CA 120.6 . .
C1C C2C C3C 118.7(3) . .
C3C C2C H2CA 120.6 . .
C2C C3C H3C 119.5 . .
C2C C3C C4C 120.9(3) . .
C4C C3C H3C 119.5 . .
C3C C4C C5C 118.7(4) . .
C3C C4C C7C 121.7(3) . .
C5C C4C C7C 119.6(4) . .
C4C C5C H5C 119.4 . .
C6C C5C C4C 121.2(4) . .
C6C C5C H5C 119.4 . .
C1C C6C H6C 120.9 . .
C5C C6C C1C 118.2(3) . .
C5C C6C H6C 120.9 . .
C4C C7C H7CA 108.7 . .
C4C C7C H7CB 108.7 . .
H7CA C7C H7CB 107.6 . .
C8C C7C C4C 114.0(3) . .
C8C C7C H7CA 108.7 . .
C8C C7C H7CB 108.7 . .
C7C C8C H8CA 109.5 . .
C7C C8C H8CB 109.5 . .
H8CA C8C H8CB 108.0 . .
N2C C8C C7C 110.9(4) . .
N2C C8C H8CA 109.5 . .
N2C C8C H8CB 109.5 . .
O1C N1C C1C 118.4(4) . .
O1C N1C O2C 123.3(4) . .
O2C N1C C1C 118.3(3) . .
C8C N2C H2CB 109.5 . .
C8C N2C H2CC 109.5 . .
C8C N2C H2CD 109.5 . .
H2CB N2C H2CC 109.5 . .
H2CB N2C H2CD 109.5 . .
H2CC N2C H2CD 109.5 . .
C2D C1D C6D 122.9(3) . .
C2D C1D N1D 118.5(3) . .
C6D C1D N1D 118.6(3) . .
C1D C2D H2D 121.0 . .
C1D C2D C3D 118.1(3) . .
C3D C2D H2D 121.0 . .
C2D C3D H3D 119.7 . .
C2D C3D C4D 120.6(3) . .
C4D C3D H3D 119.7 . .
C3D C4D C7D 120.3(3) . .
C5D C4D C3D 119.5(3) . .
C5D C4D C7D 120.0(4) . .
C4D C5D H5D 119.7 . .
C4D C5D C6D 120.7(3) . .
C6D C5D H5D 119.7 . .
C1D C6D C5D 118.1(3) . .
C1D C6D H6D 121.0 . .
C5D C6D H6D 121.0 . .
C4D C7D H7DA 109.8 . .
C4D C7D H7DB 109.8 . .
H7DA C7D H7DB 108.3 . .
C8D C7D C4D 109.2(3) . .
C8D C7D H7DA 109.8 . .
C8D C7D H7DB 109.8 . .
C7D C8D H8DA 109.3 . .
C7D C8D H8DB 109.3 . .
H8DA C8D H8DB 108.0 . .
N2D C8D C7D 111.5(3) . .
N2D C8D H8DA 109.3 . .
N2D C8D H8DB 109.3 . .
O1D N1D C1D 118.2(3) . .
O1D N1D O2D 122.9(3) . .
O2D N1D C1D 119.0(3) . .
C8D N2D H2DA 109.5 . .
C8D N2D H2DB 109.5 . .
C8D N2D H2DC 109.5 . .
H2DA N2D H2DB 109.5 . .
H2DA N2D H2DC 109.5 . .
H2DB N2D H2DC 109.5 . .

loop_
_geom_bond_atom_site_label_1
_geom_bond_atom_site_label_2
_geom_bond_distance
_geom_bond_site_symmetry_2
Br1 Pb1 2.8325(4) .
Br2 Pb1 3.0167(4) 4_575
Br2 Pb1 2.9689(4) .
Br3 Pb1 2.8275(4) .
Br4 Pb1 3.1750(4) .
Br4 Pb2 3.0182(3) .
Br5 Pb2 2.9705(4) .
Br6 Pb2 3.0434(4) .
Br6 Pb3 3.0477(4) .
Br7 Pb3 3.0398(3) .
Br8 Pb3 2.9715(4) .
C1 C2 1.388(5) .
C1 C6 1.379(5) .
C1 N1 1.462(5) .
C2 H2 0.9300 .
C2 C3 1.383(6) .
C3 H3 0.9300 .
C3 C4 1.405(5) .
C4 C5 1.401(5) .
C4 C7 1.505(5) .
C5 H5 0.9300 .
C5 C6 1.383(5) .
C6 H6 0.9300 .
C7 H7A 0.9700 .
C7 H7B 0.9700 .
C7 C8 1.512(5) .
C8 H8A 0.9700 .
C8 H8B 0.9700 .
C8 N2 1.493(5) .
N1 O1 1.230(4) .
N1 O2 1.229(4) .
N2 H2A 0.8900 .
N2 H2B 0.8900 .
N2 H2C 0.8900 .
C1B C2B 1.379(5) .
C1B C6B 1.390(5) .
C1B N1B 1.457(5) .
C2B H2BA 0.9300 .
C2B C3B 1.383(5) .
C3B H3B 0.9300 .
C3B C4B 1.386(5) .
C4B C5B 1.396(5) .
C4B C7B 1.511(5) .
C5B H5B 0.9300 .
C5B C6B 1.395(5) .
C6B H6B 0.9300 .
C7B H7BA 0.9700 .
C7B H7BB 0.9700 .
C7B C8B 1.526(6) .
C8B H8BA 0.9700 .
C8B H8BB 0.9700 .
C8B N2B 1.496(5) .
N1B O1B 1.229(4) .
N1B O2B 1.231(5) .
N2B H2BB 0.8900 .
N2B H2BC 0.8900 .
N2B H2BD 0.8900 .
C1C C2C 1.381(5) .
C1C C6C 1.385(5) .
C1C N1C 1.465(5) .
C2C H2CA 0.9300 .
C2C C3C 1.383(6) .
C3C H3C 0.9300 .
C3C C4C 1.393(6) .
C4C C5C 1.397(5) .
C4C C7C 1.507(5) .
C5C H5C 0.9300 .
C5C C6C 1.385(5) .
C6C H6C 0.9300 .
C7C H7CA 0.9700 .
C7C H7CB 0.9700 .
C7C C8C 1.498(6) .
C8C H8CA 0.9700 .
C8C H8CB 0.9700 .
C8C N2C 1.496(5) .
N1C O1C 1.228(5) .
N1C O2C 1.228(5) .
N2C H2CB 0.8900 .
N2C H2CC 0.8900 .
N2C H2CD 0.8900 .
C1D C2D 1.376(5) .
C1D C6D 1.380(5) .
C1D N1D 1.463(5) .
C2D H2D 0.9300 .
C2D C3D 1.383(5) .
C3D H3D 0.9300 .
C3D C4D 1.397(6) .
C4D C5D 1.379(5) .
C4D C7D 1.508(5) .
C5D H5D 0.9300 .
C5D C6D 1.389(5) .
C6D H6D 0.9300 .
C7D H7DA 0.9700 .
C7D H7DB 0.9700 .
C7D C8D 1.498(6) .
C8D H8DA 0.9700 .
C8D H8DB 0.9700 .
C8D N2D 1.490(5) .
N1D O1D 1.229(4) .
N1D O2D 1.231(4) .
N2D H2DA 0.8900 .
N2D H2DB 0.8900 .
N2D H2DC 0.8900 .

loop_
_exptl_oxdiff_crystal_face_indexfrac_h
_exptl_oxdiff_crystal_face_indexfrac_k
_exptl_oxdiff_crystal_face_indexfrac_l
_exptl_oxdiff_crystal_face_x
_exptl_oxdiff_crystal_face_y
_exptl_oxdiff_crystal_face_z
-1.0002 -0.0011 0.0003 -0.0008 -0.0165 0.0293
1.0002 0.0011 -0.0003 0.0008 0.0165 -0.0293
-0.0020 0.9996 0.0016 -0.0343 -0.0105 -0.0069
0.0038 -1.0035 0.9980 0.0139 0.0637 0.0274
0.0017 -0.0039 0.9996 -0.0204 0.0532 0.0206
-0.0017 0.0039 -0.9996 0.0204 -0.0532 -0.0206
-0.0003 0.9957 1.0013 -0.0547 0.0428 0.0137
0.0003 -0.9957 -1.0013 0.0547 -0.0428 -0.0137
-0.0045 -1.9796 -5.0015 0.1704 -0.2452 -0.0891
3.9905 5.0022 0.0069 -0.1681 0.0137 -0.1514
-0.9917 -4.9951 -1.0075 0.1910 -0.0174 0.0431
4.9975 0.0132 -2.0010 0.0449 -0.0239 -0.1874
-4.9934 -2.0123 1.9977 0.0237 0.0448 0.2012
-0.0065 -0.9800 -4.9999 0.1361 -0.2557 -0.0959
-0.9900 -4.9990 -0.0079 0.1706 0.0359 0.0637
-5.0015 1.9860 2.0042 -0.1135 0.0029 0.1737
0.9900 4.9990 0.0079 -0.1706 -0.0359 -0.0637
-4.9968 -2.0045 -0.0016 0.0644 -0.0617 0.1600
20.9683 19.0067 2.0234 -0.6748 0.2544 -0.7040
-17.0069 11.9298 12.0211 -0.6701 0.2323 0.6616
-8.0596 25.9922 -2.9536 -0.8372 -0.5642 -0.0065
-29.0030 3.9438 6.0141 -0.2836 -0.2016 0.9443
0.9500 12.0548 -14.9754 -0.1052 -0.9076 -0.4203
6.9969 12.9511 13.0144 -0.7047 0.6715 -0.0269
